data_2312089
loop_
_publ_author_name
'Kolade, Sherif O.'
'Izunobi, Josephat U.'
'Gordon, Allen T.'
'Hosten, Eric C.'
'Olasupo, Idris A.'
'Ogunlaja, Adeniyi S.'
'Asekun, Olayinka T.'
'Familoni, Oluwole B.'

_publ_section_title
;
 N-Cycloamino substituent effects on the packing architecture of
 ortho-sulfanilamide molecular crystals and their in silico carbonic
 anhydrase II and IX inhibitory activities.
;
_journal_coeditor_code OJ3005
_journal_issue 'Pt 12'
_journal_name_full 'Acta crystallographica. Section C, Structural chemistry'
_journal_page_first 730
_journal_page_last 742
_journal_paper_doi 10.1107/S2053229622010130
_journal_volume 78
_journal_year 2022
_chemical_formula_iupac 'C11 H16 N2 O2 S'
_chemical_formula_moiety 'C11 H16 N2 O2 S'
_chemical_formula_sum 'C11 H16 N2 O2 S'
_chemical_formula_weight 240.32
_chemical_name_systematic
;
2-(Piperidine-1-sulfonyl)aniline
;
_space_group_crystal_system orthorhombic
_space_group_IT_number 61
_space_group_name_Hall '-P 2ac 2ab'
_space_group_name_H-M_alt 'P b c a'
_atom_sites_solution_hydrogens mixed
_atom_sites_solution_primary dual
_atom_sites_solution_secondary difmap
_audit_creation_method SHELXL-2018/3
_cell_angle_alpha 90
_cell_angle_beta 90
_cell_angle_gamma 90
_cell_formula_units_Z 8
_cell_length_a 11.1747(4)
_cell_length_b 10.4850(4)
_cell_length_c 20.1368(8)
_cell_measurement_reflns_used 9577
_cell_measurement_temperature 200(2)
_cell_measurement_theta_max 28.29
_cell_measurement_theta_min 2.85
_cell_volume 2359.36(15)
_computing_cell_refinement
;
APEX2 (Bruker, 2011)
;
_computing_data_collection
;
APEX2 (Bruker, 2011)
;
_computing_data_reduction
;
SAINT (Bruker, 2012)
;
_computing_molecular_graphics
;
ORTEP-3 for Windows (Farrugia, 2012)
;
_computing_publication_material
;
PLATON (Spek, 2020) and Mercury (Macrae <i>et al.</i>,  2020)
;
_computing_structure_refinement
;
SHELXL2018 (Sheldrick, 2015<i>b</i>) and
ShelXle (H\"ubschle <i>et al.</i>,  2011)
;
_computing_structure_solution
;
SHELXT2018 (Sheldrick, 2015<i>a</i>)
;
_diffrn_ambient_temperature 200(2)
_diffrn_detector_area_resol_mean 8.3333
_diffrn_measured_fraction_theta_full 1.000
_diffrn_measured_fraction_theta_max 1.000
_diffrn_measurement_device_type 'Bruker APEXII CCD'
_diffrn_measurement_method '\f and \w scans'
_diffrn_radiation_monochromator graphite
_diffrn_radiation_source 'sealed tube'
_diffrn_radiation_type MoK\a
_diffrn_radiation_wavelength 0.71073
_diffrn_reflns_av_R_equivalents 0.0197
_diffrn_reflns_av_unetI/netI 0.0084
_diffrn_reflns_limit_h_max 14
_diffrn_reflns_limit_h_min -14
_diffrn_reflns_limit_k_max 13
_diffrn_reflns_limit_k_min -13
_diffrn_reflns_limit_l_max 26
_diffrn_reflns_limit_l_min -26
_diffrn_reflns_number 57075
_diffrn_reflns_theta_full 25.242
_diffrn_reflns_theta_max 28.322
_diffrn_reflns_theta_min 2.023
_exptl_absorpt_coefficient_mu 0.262
_exptl_absorpt_correction_T_max 1.0000
_exptl_absorpt_correction_T_min 0.9435
_exptl_absorpt_correction_type numerical
_exptl_absorpt_process_details
;
(SADABS; Bruker, 2008)
;
_exptl_crystal_colour colourless
_exptl_crystal_density_diffrn 1.353
_exptl_crystal_density_method 'not measured'
_exptl_crystal_description block
_exptl_crystal_F_000 1024
_exptl_crystal_size_max 0.486
_exptl_crystal_size_mid 0.257
_exptl_crystal_size_min 0.246
_refine_diff_density_max 0.336
_refine_diff_density_min -0.357
_refine_ls_extinction_method none
_refine_ls_goodness_of_fit_ref 1.046
_refine_ls_hydrogen_treatment mixed
_refine_ls_matrix_type full
_refine_ls_number_parameters 153
_refine_ls_number_reflns 2935
_refine_ls_number_restraints 0
_refine_ls_restrained_S_all 1.046
_refine_ls_R_factor_all 0.0348
_refine_ls_R_factor_gt 0.0293
_refine_ls_shift/su_max 0.001
_refine_ls_shift/su_mean 0.000
_refine_ls_structure_factor_coef Fsqd
_refine_ls_weighting_details 'w=1/[\s^2^(Fo^2^)+(0.0456P)^2^+0.8126P] where P=(Fo^2^+2Fc^2^)/3'
_refine_ls_weighting_scheme calc
_refine_ls_wR_factor_gt 0.0818
_refine_ls_wR_factor_ref 0.0868
_reflns_number_gt 2583
_reflns_number_total 2935
_reflns_threshold_expression 'I > 2\s(I)'
_cod_data_source_file oj3005sup1.cif
_cod_data_source_block ka115
_cod_database_code 2312089
_shelx_space_group_comment
;
The symmetry employed for this shelxl refinement is uniquely defined
by the following loop, which should always be used as a source of
symmetry information in preference to the above space-group names.
They are only intended as comments.
;
_shelx_estimated_absorpt_t_min 0.883
_shelx_estimated_absorpt_t_max 0.938

loop_
_space_group_symop_operation_xyz
'x, y, z'
'-x+1/2, -y, z+1/2'
'-x, y+1/2, -z+1/2'
'x+1/2, -y+1/2, -z'
'-x, -y, -z'
'x-1/2, y, -z-1/2'
'x, -y-1/2, z-1/2'
'-x-1/2, y-1/2, z'

loop_
_atom_site_type_symbol
_atom_site_label
_atom_site_fract_x
_atom_site_fract_y
_atom_site_fract_z
_atom_site_U_iso_or_equiv
_atom_site_adp_type
_atom_site_calc_flag
_atom_site_occupancy
_atom_site_disorder_assembly
_atom_site_disorder_group
S S1 0.66247(2) 0.46255(3) 0.35628(2) 0.02489(10) Uani d 1 . .
O O1 0.78413(7) 0.45299(8) 0.37905(5) 0.0331(2) Uani d 1 . .
O O2 0.60807(8) 0.58657(8) 0.35302(5) 0.0344(2) Uani d 1 . .
N N1 0.48648(11) 0.51544(13) 0.23579(7) 0.0417(3) Uani d 1 . .
N N2 0.58073(8) 0.37768(9) 0.40733(5) 0.0257(2) Uani d 1 . .
C C11 0.65595(9) 0.38973(11) 0.27755(6) 0.0245(2) Uani d 1 . .
C C12 0.56770(10) 0.41892(11) 0.22957(6) 0.0281(2) Uani d 1 . .
C C13 0.56702(11) 0.34467(13) 0.17139(6) 0.0340(3) Uani d 1 . .
H H13 0.509126 0.361787 0.138016 0.041 Uiso calc 1 . .
C C14 0.64803(12) 0.24808(13) 0.16172(6) 0.0357(3) Uani d 1 . .
H H14 0.644395 0.199006 0.122112 0.043 Uiso calc 1 . .
C C15 0.73532(11) 0.22069(12) 0.20879(6) 0.0336(3) Uani d 1 . .
H H15 0.791553 0.154219 0.201449 0.040 Uiso calc 1 . .
C C16 0.73871(10) 0.29170(11) 0.26622(6) 0.0280(2) Uani d 1 . .
H H16 0.798089 0.273989 0.298703 0.034 Uiso calc 1 . .
C C21 0.61856(11) 0.24349(12) 0.41533(6) 0.0320(3) Uani d 1 . .
H H21A 0.706433 0.239499 0.421235 0.038 Uiso calc 1 . .
H H21B 0.597532 0.194456 0.374968 0.038 Uiso calc 1 . .
C C22 0.55700(14) 0.18533(15) 0.47531(7) 0.0429(3) Uani d 1 . .
H H22A 0.584669 0.229165 0.516052 0.051 Uiso calc 1 . .
H H22B 0.579347 0.094219 0.478891 0.051 Uiso calc 1 . .
C C23 0.42189(13) 0.19665(15) 0.47012(8) 0.0460(3) Uani d 1 . .
H H23A 0.392700 0.144432 0.432495 0.055 Uiso calc 1 . .
H H23B 0.384336 0.164250 0.511330 0.055 Uiso calc 1 . .
C C24 0.38708(12) 0.33508(15) 0.45955(8) 0.0448(3) Uani d 1 . .
H H24A 0.408917 0.385359 0.499357 0.054 Uiso calc 1 . .
H H24B 0.299337 0.341143 0.453508 0.054 Uiso calc 1 . .
C C25 0.44964(11) 0.39042(13) 0.39903(7) 0.0358(3) Uani d 1 . .
H H25A 0.423672 0.344456 0.358573 0.043 Uiso calc 1 . .
H H25B 0.428110 0.481486 0.393957 0.043 Uiso calc 1 . .
H H1A 0.4305(18) 0.5177(17) 0.2083(9) 0.050(5) Uiso d 1 . .
H H1B 0.4888(14) 0.5639(15) 0.2697(8) 0.037(4) Uiso d 1 . .

loop_
_atom_site_aniso_label
_atom_site_aniso_U_11
_atom_site_aniso_U_22
_atom_site_aniso_U_33
_atom_site_aniso_U_12
_atom_site_aniso_U_13
_atom_site_aniso_U_23
S1 0.02117(15) 0.02347(15) 0.03003(16) -0.00296(9) -0.00057(10) -0.00017(10)
O1 0.0226(4) 0.0393(5) 0.0373(5) -0.0060(3) -0.0045(3) -0.0021(4)
O2 0.0350(5) 0.0231(4) 0.0451(5) -0.0009(3) 0.0032(4) 0.0006(4)
N1 0.0315(6) 0.0460(7) 0.0476(7) 0.0119(5) -0.0111(5) 0.0009(6)
N2 0.0240(4) 0.0249(5) 0.0280(5) -0.0019(4) 0.0011(4) 0.0007(4)
C11 0.0214(5) 0.0253(5) 0.0267(5) -0.0027(4) 0.0000(4) 0.0037(4)
C12 0.0223(5) 0.0299(6) 0.0319(6) -0.0030(4) -0.0010(4) 0.0078(5)
C13 0.0318(6) 0.0419(7) 0.0284(6) -0.0068(5) -0.0052(5) 0.0056(5)
C14 0.0425(7) 0.0369(7) 0.0277(6) -0.0089(5) 0.0021(5) -0.0001(5)
C15 0.0360(6) 0.0300(6) 0.0349(6) 0.0010(5) 0.0073(5) 0.0021(5)
C16 0.0251(5) 0.0287(6) 0.0303(5) 0.0002(4) 0.0008(4) 0.0056(4)
C21 0.0366(6) 0.0278(6) 0.0315(6) 0.0029(5) 0.0030(5) 0.0057(5)
C22 0.0485(8) 0.0458(8) 0.0344(7) 0.0000(6) 0.0024(6) 0.0149(6)
C23 0.0457(8) 0.0512(8) 0.0409(7) -0.0114(7) 0.0090(6) 0.0132(6)
C24 0.0321(6) 0.0538(9) 0.0486(8) -0.0040(6) 0.0118(6) 0.0041(7)
C25 0.0234(5) 0.0384(7) 0.0455(7) -0.0019(5) 0.0014(5) 0.0089(6)

loop_
_atom_type_symbol
_atom_type_description
_atom_type_scat_dispersion_real
_atom_type_scat_dispersion_imag
_atom_type_scat_source
C C 0.0033 0.0016 'International Tables Vol C Tables 4.2.6.8 and 6.1.1.4'
H H 0.0000 0.0000 'International Tables Vol C Tables 4.2.6.8 and 6.1.1.4'
N N 0.0061 0.0033 'International Tables Vol C Tables 4.2.6.8 and 6.1.1.4'
O O 0.0106 0.0060 'International Tables Vol C Tables 4.2.6.8 and 6.1.1.4'
S S 0.1246 0.1234 'International Tables Vol C Tables 4.2.6.8 and 6.1.1.4'

loop_
_geom_angle_atom_site_label_1
_geom_angle_atom_site_label_2
_geom_angle_atom_site_label_3
_geom_angle_site_symmetry_1
_geom_angle_site_symmetry_3
_geom_angle
_geom_angle_publ_flag
O2 S1 O1 . . 118.52(5) ?
O2 S1 N2 . . 106.51(5) ?
O1 S1 N2 . . 106.81(5) ?
O2 S1 C11 . . 109.50(5) ?
O1 S1 C11 . . 107.21(5) ?
N2 S1 C11 . . 107.84(5) ?
C12 N1 H1A . . 117.2(12) ?
C12 N1 H1B . . 119.7(10) ?
H1A N1 H1B . . 122.5(16) ?
C21 N2 C25 . . 112.41(10) ?
C21 N2 S1 . . 115.21(8) ?
C25 N2 S1 . . 115.59(8) ?
C16 C11 C12 . . 120.52(11) ?
C16 C11 S1 . . 115.92(8) ?
C12 C11 S1 . . 123.37(9) ?
N1 C12 C13 . . 118.89(11) ?
N1 C12 C11 . . 124.15(12) ?
C13 C12 C11 . . 116.94(11) ?
C14 C13 C12 . . 121.54(11) ?
C14 C13 H13 . . 119.2 ?
C12 C13 H13 . . 119.2 ?
C13 C14 C15 . . 121.24(12) ?
C13 C14 H14 . . 119.4 ?
C15 C14 H14 . . 119.4 ?
C16 C15 C14 . . 118.73(12) ?
C16 C15 H15 . . 120.6 ?
C14 C15 H15 . . 120.6 ?
C15 C16 C11 . . 121.03(11) ?
C15 C16 H16 . . 119.5 ?
C11 C16 H16 . . 119.5 ?
N2 C21 C22 . . 109.85(11) ?
N2 C21 H21A . . 109.7 ?
C22 C21 H21A . . 109.7 ?
N2 C21 H21B . . 109.7 ?
C22 C21 H21B . . 109.7 ?
H21A C21 H21B . . 108.2 ?
C21 C22 C23 . . 111.39(11) ?
C21 C22 H22A . . 109.4 ?
C23 C22 H22A . . 109.4 ?
C21 C22 H22B . . 109.4 ?
C23 C22 H22B . . 109.4 ?
H22A C22 H22B . . 108.0 ?
C24 C23 C22 . . 109.84(12) ?
C24 C23 H23A . . 109.7 ?
C22 C23 H23A . . 109.7 ?
C24 C23 H23B . . 109.7 ?
C22 C23 H23B . . 109.7 ?
H23A C23 H23B . . 108.2 ?
C23 C24 C25 . . 111.08(12) ?
C23 C24 H24A . . 109.4 ?
C25 C24 H24A . . 109.4 ?
C23 C24 H24B . . 109.4 ?
C25 C24 H24B . . 109.4 ?
H24A C24 H24B . . 108.0 ?
N2 C25 C24 . . 109.28(11) ?
N2 C25 H25A . . 109.8 ?
C24 C25 H25A . . 109.8 ?
N2 C25 H25B . . 109.8 ?
C24 C25 H25B . . 109.8 ?
H25A C25 H25B . . 108.3 ?

loop_
_geom_bond_atom_site_label_1
_geom_bond_atom_site_label_2
_geom_bond_site_symmetry_2
_geom_bond_distance
_geom_bond_publ_flag
S1 O2 . 1.4369(9) ?
S1 O1 . 1.4382(8) ?
S1 N2 . 1.6381(10) ?
S1 C11 . 1.7611(12) ?
N1 C12 . 1.3652(17) ?
N1 H1A . 0.836(19) ?
N1 H1B . 0.852(17) ?
N2 C21 . 1.4780(15) ?
N2 C25 . 1.4804(15) ?
C11 C16 . 1.4014(16) ?
C11 C12 . 1.4141(15) ?
C12 C13 . 1.4066(18) ?
C13 C14 . 1.3723(19) ?
C13 H13 . 0.9500 ?
C14 C15 . 1.3901(18) ?
C14 H14 . 0.9500 ?
C15 C16 . 1.3759(17) ?
C15 H15 . 0.9500 ?
C16 H16 . 0.9500 ?
C21 C22 . 1.5178(17) ?
C21 H21A . 0.9900 ?
C21 H21B . 0.9900 ?
C22 C23 . 1.518(2) ?
C22 H22A . 0.9900 ?
C22 H22B . 0.9900 ?
C23 C24 . 1.518(2) ?
C23 H23A . 0.9900 ?
C23 H23B . 0.9900 ?
C24 C25 . 1.5200(18) ?
C24 H24A . 0.9900 ?
C24 H24B . 0.9900 ?
C25 H25A . 0.9900 ?
C25 H25B . 0.9900 ?

loop_
_geom_hbond_atom_site_label_D
_geom_hbond_atom_site_label_H
_geom_hbond_atom_site_label_A
_geom_hbond_site_symmetry_A
_geom_hbond_distance_DH
_geom_hbond_distance_HA
_geom_hbond_distance_DA
_geom_hbond_angle_DHA
_geom_hbond_publ_flag
N1 H1A O1 6_556 0.836(19) 2.496(19) 3.3000(16) 161.8(16) yes
N1 H1B O2 . 0.852(17) 2.156(17) 2.8240(17) 135.1(14) yes
C16 H16 O1 . 0.95 2.48 2.8774(15) 105 yes
C16 H16 O2 8_755 0.95 2.48 3.2576(14) 139 yes
C21 H21A O1 . 0.99 2.55 2.9635(15) 105 yes
C25 H25B O2 . 0.99 2.44 2.8675(15) 106 yes

loop_
_geom_torsion_atom_site_label_1
_geom_torsion_atom_site_label_2
_geom_torsion_atom_site_label_3
_geom_torsion_atom_site_label_4
_geom_torsion_site_symmetry_1
_geom_torsion_site_symmetry_2
_geom_torsion_site_symmetry_3
_geom_torsion_site_symmetry_4
_geom_torsion
_geom_torsion_publ_flag
O2 S1 N2 C21 . . . . 177.25(8) ?
O1 S1 N2 C21 . . . . -55.17(9) ?
C11 S1 N2 C21 . . . . 59.79(9) ?
O2 S1 N2 C25 . . . . 43.41(10) ?
O1 S1 N2 C25 . . . . 170.99(9) ?
C11 S1 N2 C25 . . . . -74.05(10) ?
O2 S1 C11 C16 . . . . 158.65(8) ?
O1 S1 C11 C16 . . . . 28.86(10) ?
N2 S1 C11 C16 . . . . -85.83(9) ?
O2 S1 C11 C12 . . . . -26.31(11) ?
O1 S1 C11 C12 . . . . -156.11(9) ?
N2 S1 C11 C12 . . . . 89.20(10) ?
C16 C11 C12 N1 . . . . -177.75(12) ?
S1 C11 C12 N1 . . . . 7.43(17) ?
C16 C11 C12 C13 . . . . 0.61(16) ?
S1 C11 C12 C13 . . . . -174.21(8) ?
N1 C12 C13 C14 . . . . 178.65(12) ?
C11 C12 C13 C14 . . . . 0.20(17) ?
C12 C13 C14 C15 . . . . -0.85(19) ?
C13 C14 C15 C16 . . . . 0.67(19) ?
C14 C15 C16 C11 . . . . 0.15(18) ?
C12 C11 C16 C15 . . . . -0.80(17) ?
S1 C11 C16 C15 . . . . 174.39(9) ?
C25 N2 C21 C22 . . . . -58.70(14) ?
S1 N2 C21 C22 . . . . 166.02(9) ?
N2 C21 C22 C23 . . . . 55.96(15) ?
C21 C22 C23 C24 . . . . -54.92(17) ?
C22 C23 C24 C25 . . . . 55.71(17) ?
C21 N2 C25 C24 . . . . 59.34(14) ?
S1 N2 C25 C24 . . . . -165.56(9) ?
C23 C24 C25 N2 . . . . -57.41(16) ?

_cod_database_fobs_code 2312089
